data_7112000
loop_
_publ_author_name
'Kanokwan Kongpatpanich'
'Satoshi Horike'
'Masayuki Sugimoto'
'Shinji Kitao'
'Makoto Seto'
'Susumu Kitagawa'

_publ_section_title
;
 A porous coordination polymer with a reactive diiron paddlewheel unit
;
_journal_name_full Chem.Commun.
_journal_page_first 2292
_journal_paper_doi 10.1039/c3cc47954d
_journal_volume 50
_journal_year 2014
_chemical_formula_sum 'C34 H48 Fe2 N6 O12'
_chemical_formula_weight 844.48
_chemical_name_systematic
; 
 ? 
;
_space_group_IT_number 140
_symmetry_cell_setting tetragonal
_symmetry_space_group_name_Hall '-I 4 2c'
_symmetry_space_group_name_H-M 'I 4/m c m'
_atom_sites_solution_hydrogens geom
_atom_sites_solution_primary direct
_atom_sites_solution_secondary difmap
_audit_creation_method SHELXL-97
_cell_angle_alpha 90.00
_cell_angle_beta 90.00
_cell_angle_gamma 90.00
_cell_formula_units_Z 4
_cell_length_a 15.0927(7)
_cell_length_b 15.0927(7)
_cell_length_c 19.2519(14)
_cell_measurement_temperature 223(2)
_cell_measurement_theta_max 27.5
_cell_measurement_theta_min 3.0
_cell_volume 4385.4(4)
_computing_structure_refinement 'SHELXL-97 (Sheldrick, 1997)'
_computing_structure_solution 'SHELXS-97 (Sheldrick, 1990)'
_diffrn_ambient_temperature 223(2)
_diffrn_measured_fraction_theta_full 0.996
_diffrn_measured_fraction_theta_max 0.996
_diffrn_measurement_device_type CCD
_diffrn_measurement_method \w
_diffrn_radiation_monochromator graphite
_diffrn_radiation_source 'fine-focus sealed tube'
_diffrn_radiation_type MoK\a
_diffrn_radiation_wavelength 0.71075
_diffrn_reflns_av_R_equivalents 0.0378
_diffrn_reflns_av_sigmaI/netI 0.0165
_diffrn_reflns_limit_h_max 19
_diffrn_reflns_limit_h_min -16
_diffrn_reflns_limit_k_max 19
_diffrn_reflns_limit_k_min -19
_diffrn_reflns_limit_l_max 24
_diffrn_reflns_limit_l_min -23
_diffrn_reflns_number 17106
_diffrn_reflns_theta_full 27.50
_diffrn_reflns_theta_max 27.50
_diffrn_reflns_theta_min 3.20
_exptl_absorpt_coefficient_mu 0.721
_exptl_absorpt_correction_T_max 0.8692
_exptl_absorpt_correction_T_min 0.8692
_exptl_absorpt_correction_type none
_exptl_crystal_colour yellow
_exptl_crystal_density_diffrn 1.279
_exptl_crystal_density_method 'not measured'
_exptl_crystal_description rod
_exptl_crystal_F_000 1768
_exptl_crystal_size_max 0.20
_exptl_crystal_size_mid 0.20
_exptl_crystal_size_min 0.20
_refine_diff_density_max 1.325
_refine_diff_density_min -0.640
_refine_diff_density_rms 0.111
_refine_ls_extinction_method none
_refine_ls_goodness_of_fit_ref 1.123
_refine_ls_hydrogen_treatment constr
_refine_ls_matrix_type full
_refine_ls_number_parameters 63
_refine_ls_number_reflns 1374
_refine_ls_number_restraints 0
_refine_ls_restrained_S_all 1.123
_refine_ls_R_factor_all 0.0906
_refine_ls_R_factor_gt 0.0818
_refine_ls_shift/su_max 0.000
_refine_ls_shift/su_mean 0.000
_refine_ls_structure_factor_coef Fsqd
_refine_ls_weighting_details 'calc w=1/[\s^2^(Fo^2^)+(0.1579P)^2^+6.2302P] where P=(Fo^2^+2Fc^2^)/3'
_refine_ls_weighting_scheme calc
_refine_ls_wR_factor_gt 0.2342
_refine_ls_wR_factor_ref 0.2487
_reflns_number_gt 1144
_reflns_number_total 1374
_reflns_threshold_expression >2sigma(I)
_cod_data_source_file c3cc47954d.txt
_cod_data_source_block Fe2(BDC)2(dabco)
_cod_original_sg_symbol_H-M I4/mcm
_cod_database_code 7112000

loop_
_symmetry_equiv_pos_as_xyz
'x, y, z'
'-x, -y, z'
'x, -y, -z+1/2'
'-x, y, -z+1/2'
'-y, -x, -z+1/2'
'y, x, -z+1/2'
'y, -x, z'
'-y, x, z'
'x+1/2, y+1/2, z+1/2'
'-x+1/2, -y+1/2, z+1/2'
'x+1/2, -y+1/2, -z+1'
'-x+1/2, y+1/2, -z+1'
'-y+1/2, -x+1/2, -z+1'
'y+1/2, x+1/2, -z+1'
'y+1/2, -x+1/2, z+1/2'
'-y+1/2, x+1/2, z+1/2'
'-x, -y, -z'
'x, y, -z'
'-x, y, z-1/2'
'x, -y, z-1/2'
'y, x, z-1/2'
'-y, -x, z-1/2'
'-y, x, -z'
'y, -x, -z'
'-x+1/2, -y+1/2, -z+1/2'
'x+1/2, y+1/2, -z+1/2'
'-x+1/2, y+1/2, z'
'x+1/2, -y+1/2, z'
'y+1/2, x+1/2, z'
'-y+1/2, -x+1/2, z'
'-y+1/2, x+1/2, -z+1/2'
'y+1/2, -x+1/2, -z+1/2'

loop_
_atom_site_label
_atom_site_type_symbol
_atom_site_fract_x
_atom_site_fract_y
_atom_site_fract_z
_atom_site_U_iso_or_equiv
_atom_site_adp_type
_atom_site_occupancy
_atom_site_symmetry_multiplicity
_atom_site_calc_flag
_atom_site_refinement_flags
_atom_site_disorder_group
C1 C 0.0764(3) -0.1538(3) 0.0000 0.0470(10) Uani 1 2 d S .
C2 C 0.1384(3) -0.2318(3) 0.0000 0.0431(10) Uani 1 2 d S .
C3 C 0.1699(2) -0.2661(2) -0.06239(15) 0.0493(9) Uani 1 1 d . .
H1 H 0.1470 -0.2451 -0.1047 0.059 Uiso 1 1 calc R .
C4 C 0.0897(8) 0.0084(16) 0.2095(7) 0.037(2) Uiso 0.25 1 d P 1
C5 C 0.0399(15) 0.0821(10) 0.2078(6) 0.038(2) Uiso 0.25 1 d P 2
C6 C -0.0534(14) 0.0766(11) 0.2107(6) 0.034(2) Uiso 0.25 1 d P 3
C7 C -0.1689(9) 0.3311(9) 0.2871(12) 0.195(7) Uiso 1 2 d S .
C8 C -0.0694(7) 0.3164(9) 0.3823(7) 0.205(5) Uiso 1 1 d . .
H2 H -0.0598 0.2574 0.3638 0.307 Uiso 1 1 calc R .
H3 H -0.0867 0.3123 0.4307 0.307 Uiso 1 1 calc R .
H4 H -0.0151 0.3505 0.3785 0.307 Uiso 1 1 calc R .
Fe1 Fe 0.0000 0.0000 0.07292(4) 0.0347(4) Uani 1 4 d S .
O1 O 0.05366(19) -0.12351(17) 0.05769(14) 0.0600(8) Uani 1 1 d . .
N1 N 0.0000 0.0000 0.1830(3) 0.0346(12) Uiso 1 4 d S .
N2 N -0.1397(5) 0.3603(5) 0.3428(6) 0.140(3) Uiso 1 2 d S .
O2 O -0.1178(12) 0.2629(15) 0.2588(8) 0.200(6) Uiso 0.50 1 d P .

loop_
_atom_site_aniso_label
_atom_site_aniso_U_11
_atom_site_aniso_U_22
_atom_site_aniso_U_33
_atom_site_aniso_U_23
_atom_site_aniso_U_13
_atom_site_aniso_U_12
C1 0.051(3) 0.044(2) 0.047(2) 0.000 0.000 0.0045(19)
C2 0.044(2) 0.043(2) 0.042(2) 0.000 0.000 0.0044(17)
C3 0.058(2) 0.054(2) 0.0356(15) 0.0017(13) -0.0067(13) 0.0130(16)
Fe1 0.0380(5) 0.0380(5) 0.0282(6) 0.000 0.000 0.000
O1 0.0708(18) 0.0477(14) 0.0615(16) -0.0022(11) 0.0126(13) 0.0145(13)

loop_
_atom_type_symbol
_atom_type_description
_atom_type_scat_dispersion_real
_atom_type_scat_dispersion_imag
_atom_type_scat_source
C C 0.0033 0.0016 'International Tables Vol C Tables 4.2.6.8 and 6.1.1.4'
H H 0.0000 0.0000 'International Tables Vol C Tables 4.2.6.8 and 6.1.1.4'
N N 0.0061 0.0033 'International Tables Vol C Tables 4.2.6.8 and 6.1.1.4'
O O 0.0106 0.0060 'International Tables Vol C Tables 4.2.6.8 and 6.1.1.4'
Fe Fe 0.3463 0.8444 'International Tables Vol C Tables 4.2.6.8 and 6.1.1.4'

loop_
_geom_angle_atom_site_label_1
_geom_angle_atom_site_label_2
_geom_angle_atom_site_label_3
_geom_angle
_geom_angle_site_symmetry_1
_geom_angle_site_symmetry_3
O1 C1 O1 125.6(4) . 18
O1 C1 C2 117.2(2) . .
O1 C1 C2 117.2(2) 18 .
C3 C2 C3 119.3(4) 18 .
C3 C2 C1 120.2(2) 18 .
C3 C2 C1 120.2(2) . .
C3 C3 C2 120.3(2) 29_545 .
C3 C3 H1 119.9 29_545 .
C2 C3 H1 119.9 . .
N1 C4 C4 109.4(6) . 3
N1 C4 C4 48.55(18) . 7
C4 C4 C4 82.9(14) 3 7
N1 C4 C4 48.55(18) . 8
C4 C4 C4 95.9(10) 3 8
C4 C4 C4 89.999(3) 7 8
N1 C5 C5 97.8(11) . 6
N1 C5 C5 48.08(16) . 7
C5 C5 C5 64.1(14) 6 7
N1 C5 C5 48.08(16) . 8
C5 C5 C5 102.24(17) 6 8
C5 C5 C5 90.000(1) 7 8
N1 C5 C5 91.0(11) . 4
C5 C5 C5 60.1(8) 6 4
C5 C5 C5 101.2(3) 7 4
C5 C5 C5 55.7(13) 8 4
N1 C6 C6 106.5(8) . 5
N1 C6 C6 48.59(15) . 8
C6 C6 C6 75.2(15) 5 8
N1 C6 C6 48.59(15) . 7
C6 C6 C6 100.2(6) 5 7
C6 C6 C6 90.000(2) 8 7
N2 C7 O2 113.8(12) . 29_455
N2 C7 O2 113.8(12) . .
O2 C7 O2 131(2) 29_455 .
N2 C8 H2 109.5 . .
N2 C8 H3 109.5 . .
H2 C8 H3 109.5 . .
N2 C8 H4 109.5 . .
H2 C8 H4 109.5 . .
H3 C8 H4 109.5 . .
O1 Fe1 O1 88.83(2) 7 2
O1 Fe1 O1 88.83(2) 7 .
O1 Fe1 O1 163.58(16) 2 .
O1 Fe1 O1 163.58(16) 7 8
O1 Fe1 O1 88.83(2) 2 8
O1 Fe1 O1 88.83(2) . 8
O1 Fe1 N1 98.21(8) 7 .
O1 Fe1 N1 98.21(8) 2 .
O1 Fe1 N1 98.21(8) . .
O1 Fe1 N1 98.21(8) 8 .
O1 Fe1 Fe1 81.79(8) 7 17
O1 Fe1 Fe1 81.79(8) 2 17
O1 Fe1 Fe1 81.79(8) . 17
O1 Fe1 Fe1 81.79(8) 8 17
N1 Fe1 Fe1 180.0 . 17
C1 O1 Fe1 124.6(3) . .
C4 N1 C4 82.9(4) 2 7
C4 N1 C4 138.9(11) 2 .
C4 N1 C4 82.9(4) 7 .
C4 N1 C4 82.9(4) 2 8
C4 N1 C4 138.9(11) 7 8
C4 N1 C4 82.9(4) . 8
C4 N1 C5 29.4(5) 2 8
C4 N1 C5 110.1(6) 7 8
C4 N1 C5 129.9(7) . 8
C4 N1 C5 54.9(5) 8 8
C4 N1 C5 110.1(6) 2 .
C4 N1 C5 129.9(7) 7 .
C4 N1 C5 54.9(5) . .
C4 N1 C5 29.4(5) 8 .
C5 N1 C5 83.8(3) 8 .
C4 N1 C5 129.9(7) 2 7
C4 N1 C5 54.9(5) 7 7
C4 N1 C5 29.4(5) . 7
C4 N1 C5 110.1(6) 8 7
C5 N1 C5 141.8(10) 8 7
C5 N1 C5 83.8(3) . 7
C4 N1 C5 54.9(5) 2 2
C4 N1 C5 29.4(5) 7 2
C4 N1 C5 110.1(6) . 2
C4 N1 C5 129.9(7) 8 2
C5 N1 C5 83.8(3) 8 2
C5 N1 C5 141.8(10) . 2
C5 N1 C5 83.8(3) 7 2
C4 N1 C6 56.2(5) 2 .
C4 N1 C6 129.6(6) 7 .
C4 N1 C6 107.9(5) . .
C4 N1 C6 27.6(5) 8 .
C5 N1 C6 27.5(5) 8 .
C5 N1 C6 56.8(5) . .
C5 N1 C6 131.0(7) 7 .
C5 N1 C6 108.4(6) 2 .
C4 N1 C6 27.6(5) 2 8
C4 N1 C6 56.2(5) 7 8
C4 N1 C6 129.6(6) . 8
C4 N1 C6 107.9(5) 8 8
C5 N1 C6 56.8(5) 8 8
C5 N1 C6 131.0(7) . 8
C5 N1 C6 108.4(6) 7 8
C5 N1 C6 27.5(5) 2 8
C6 N1 C6 82.8(3) . 8
C4 N1 C6 107.9(5) 2 2
C4 N1 C6 27.6(5) 7 2
C4 N1 C6 56.2(5) . 2
C4 N1 C6 129.6(6) 8 2
C5 N1 C6 131.0(7) 8 2
C5 N1 C6 108.4(6) . 2
C5 N1 C6 27.5(5) 7 2
C5 N1 C6 56.8(5) 2 2
C6 N1 C6 138.6(9) . 2
C6 N1 C6 82.8(3) 8 2
C4 N1 C6 129.6(6) 2 7
C4 N1 C6 107.9(5) 7 7
C4 N1 C6 27.6(5) . 7
C4 N1 C6 56.3(5) 8 7
C5 N1 C6 108.4(6) 8 7
C5 N1 C6 27.5(5) . 7
C5 N1 C6 56.8(5) 7 7
C5 N1 C6 131.0(7) 2 7
C6 N1 C6 82.8(3) . 7
C6 N1 C6 138.6(9) 8 7
C6 N1 C6 82.8(3) 2 7
C7 N2 C8 123.1(7) . .
C7 N2 C8 123.1(7) . 29_455
C8 N2 C8 112.7(13) . 29_455

loop_
_geom_bond_atom_site_label_1
_geom_bond_atom_site_label_2
_geom_bond_distance
_geom_bond_site_symmetry_2
C1 O1 1.249(3) .
C1 O1 1.249(3) 18
C1 C2 1.504(6) .
C2 C3 1.392(4) 18
C2 C3 1.392(4) .
C3 C3 1.367(7) 29_545
C3 H1 0.9400 .
C4 N1 1.453(12) .
C4 C4 1.58(3) 3
C4 C4 1.923(18) 7
C4 C4 1.924(18) 8
C5 N1 1.458(12) .
C5 C5 1.86(3) 6
C5 C5 1.949(17) 7
C5 C5 1.949(17) 8
C5 C5 2.02(3) 4
C6 N1 1.507(12) .
C6 C6 1.59(3) 5
C6 C6 1.993(16) 8
C6 C6 1.993(16) 7
C7 N2 1.24(2) .
C7 O2 1.40(2) 29_455
C7 O2 1.40(2) .
C8 N2 1.464(11) .
C8 H2 0.9700 .
C8 H3 0.9700 .
C8 H4 0.9700 .
Fe1 O1 2.054(2) 7
Fe1 O1 2.054(2) 2
Fe1 O1 2.054(2) .
Fe1 O1 2.054(2) 8
Fe1 N1 2.119(6) .
Fe1 Fe1 2.8078(16) 17
N1 C4 1.453(12) 2
N1 C4 1.453(12) 7
N1 C4 1.453(12) 8
N1 C5 1.458(12) 8
N1 C5 1.458(12) 7
N1 C5 1.458(12) 2
N1 C6 1.507(12) 8
N1 C6 1.507(12) 2
N1 C6 1.507(12) 7
N2 C8 1.464(11) 29_455

loop_
_geom_torsion_atom_site_label_1
_geom_torsion_atom_site_label_2
_geom_torsion_atom_site_label_3
_geom_torsion_atom_site_label_4
_geom_torsion
_geom_torsion_site_symmetry_1
_geom_torsion_site_symmetry_4
O1 C1 C2 C3 -1.6(7) . 18
O1 C1 C2 C3 176.9(4) 18 18
O1 C1 C2 C3 -176.9(4) . .
O1 C1 C2 C3 1.6(7) 18 .
C3 C2 C3 C3 -2.9(6) 18 29_545
C1 C2 C3 C3 172.4(3) . 29_545
O1 C1 O1 Fe1 -16.3(8) 18 .
C2 C1 O1 Fe1 162.0(3) . .
O1 Fe1 O1 C1 89.3(3) 7 .
O1 Fe1 O1 C1 7.4(3) 2 .
O1 Fe1 O1 C1 -74.4(4) 8 .
N1 Fe1 O1 C1 -172.6(3) . .
Fe1 Fe1 O1 C1 7.4(3) 17 .
C4 C4 N1 C4 9.8(18) 3 2
C4 C4 N1 C4 70.6(4) 7 2
C4 C4 N1 C4 -70.6(4) 8 2
C4 C4 N1 C4 -60.8(19) 3 7
C4 C4 N1 C4 -141.3(9) 8 7
C4 C4 N1 C4 80.4(18) 3 8
C4 C4 N1 C4 141.3(9) 7 8
C4 C4 N1 C5 50(2) 3 8
C4 C4 N1 C5 110.4(10) 7 8
C4 C4 N1 C5 -30.9(7) 8 8
C4 C4 N1 C5 90(2) 3 .
C4 C4 N1 C5 151.2(6) 7 .
C4 C4 N1 C5 9.9(10) 8 .
C4 C4 N1 C5 -78(2) 3 7
C4 C4 N1 C5 -16.7(17) 7 7
C4 C4 N1 C5 -158.0(11) 8 7
C4 C4 N1 C5 -49.5(19) 3 2
C4 C4 N1 C5 11.3(6) 7 2
C4 C4 N1 C5 -130.0(9) 8 2
C4 C4 N1 C6 68.6(19) 3 .
C4 C4 N1 C6 129.5(8) 7 .
C4 C4 N1 C6 -11.8(6) 8 .
C4 C4 N1 C6 -27(2) 3 8
C4 C4 N1 C6 33.9(6) 7 8
C4 C4 N1 C6 -107.4(9) 8 8
C4 C4 N1 C6 -68.5(18) 3 2
C4 C4 N1 C6 -7.6(10) 7 2
C4 C4 N1 C6 -148.9(6) 8 2
C4 C4 N1 C6 94(2) 3 7
C4 C4 N1 C6 155.1(12) 7 7
C4 C4 N1 C6 13.8(18) 8 7
C5 C5 N1 C4 86.0(12) 6 2
C5 C5 N1 C4 130.3(9) 7 2
C5 C5 N1 C4 -13.4(6) 8 2
C5 C5 N1 C4 26.1(10) 4 2
C5 C5 N1 C4 -11.7(14) 6 7
C5 C5 N1 C4 32.6(7) 7 7
C5 C5 N1 C4 -111.2(10) 8 7
C5 C5 N1 C4 -71.7(11) 4 7
C5 C5 N1 C4 -50.2(12) 6 .
C5 C5 N1 C4 -5.9(10) 7 .
C5 C5 N1 C4 -149.7(7) 8 .
C5 C5 N1 C4 -110.2(11) 4 .
C5 C5 N1 C4 109.4(18) 6 8
C5 C5 N1 C4 153.7(11) 7 8
C5 C5 N1 C4 9.9(17) 8 8
C5 C5 N1 C4 49.4(13) 4 8
C5 C5 N1 C5 99.4(10) 6 8
C5 C5 N1 C5 143.7(9) 7 8
C5 C5 N1 C5 39.5(10) 4 8
C5 C5 N1 C5 -44.3(12) 6 7
C5 C5 N1 C5 -143.7(9) 8 7
C5 C5 N1 C5 -104.3(7) 4 7
C5 C5 N1 C5 27.6(10) 6 2
C5 C5 N1 C5 71.9(4) 7 2
C5 C5 N1 C5 -71.9(4) 8 2
C5 C5 N1 C5 -32.4(7) 4 2
C5 C5 N1 C6 104.9(13) 6 .
C5 C5 N1 C6 149.1(6) 7 .
C5 C5 N1 C6 5.4(9) 8 .
C5 C5 N1 C6 44.9(9) 4 .
C5 C5 N1 C6 64.8(14) 6 8
C5 C5 N1 C6 109.1(10) 7 8
C5 C5 N1 C6 -34.7(7) 8 8
C5 C5 N1 C6 4.8(12) 4 8
C5 C5 N1 C6 -31.8(12) 6 2
C5 C5 N1 C6 12.5(6) 7 2
C5 C5 N1 C6 -131.2(8) 8 2
C5 C5 N1 C6 -91.8(9) 4 2
C5 C5 N1 C6 -54.1(15) 6 7
C5 C5 N1 C6 -9.8(16) 7 7
C5 C5 N1 C6 -153.6(11) 8 7
C5 C5 N1 C6 -114.1(16) 4 7
C6 C6 N1 C4 59.9(16) 5 2
C6 C6 N1 C4 8.0(10) 8 2
C6 C6 N1 C4 149.0(6) 7 2
C6 C6 N1 C4 18.2(18) 5 7
C6 C6 N1 C4 -33.7(7) 8 7
C6 C6 N1 C4 107.3(9) 7 7
C6 C6 N1 C4 -77.5(17) 5 .
C6 C6 N1 C4 -129.4(7) 8 .
C6 C6 N1 C4 11.6(6) 7 .
C6 C6 N1 C4 -104(2) 5 8
C6 C6 N1 C4 -155.5(13) 8 8
C6 C6 N1 C4 -14.4(17) 7 8
C6 C6 N1 C5 69.5(19) 5 8
C6 C6 N1 C5 17.6(16) 8 8
C6 C6 N1 C5 158.7(12) 7 8
C6 C6 N1 C5 -98.7(17) 5 .
C6 C6 N1 C5 -150.7(6) 8 .
C6 C6 N1 C5 -9.6(9) 7 .
C6 C6 N1 C5 -56.3(17) 5 7
C6 C6 N1 C5 -108.2(10) 8 7
C6 C6 N1 C5 32.9(7) 7 7
C6 C6 N1 C5 41.7(17) 5 2
C6 C6 N1 C5 -10.2(6) 8 2
C6 C6 N1 C5 130.9(8) 7 2
C6 C6 N1 C6 51.9(17) 5 8
C6 C6 N1 C6 141.1(8) 7 8
C6 C6 N1 C6 -18.6(15) 5 2
C6 C6 N1 C6 -70.5(4) 8 2
C6 C6 N1 C6 70.5(4) 7 2
C6 C6 N1 C6 -89.2(15) 5 7
C6 C6 N1 C6 -141.1(8) 8 7
O2 C7 N2 C8 178.8(15) 29_455 .
O2 C7 N2 C8 -12(3) . .
O2 C7 N2 C8 12(3) 29_455 29_455
O2 C7 N2 C8 -178.8(15) . 29_455
